data_4121137
loop_
_publ_author_name
'Qi-Qiang Wang'
'Rowshan Ara Begum'
'Victor W. Day'
'Kristin Bowman-James'

_publ_section_title
;
 Chemical Mustard Containment Using Simple Palladium Pincer Complexes: The
 Influence of Molecular Walls
;
_journal_name_full 'Journal of the American Chemical Society'
_journal_page_first 17193
_journal_page_last 17199
_journal_paper_doi 10.1021/ja408770u
_journal_volume 135
_journal_year 2013
_chemical_formula_sum 'C31 H26 Cl N3 O2 Pd S'
_chemical_formula_weight 646.46
_chemical_name_systematic
; 
 ? 
;
_space_group_IT_number 33
_symmetry_cell_setting orthorhombic
_symmetry_space_group_name_Hall 'P 2c -2n'
_symmetry_space_group_name_H-M 'P n a 21'
_atom_sites_solution_hydrogens geom
_atom_sites_solution_primary direct
_atom_sites_solution_secondary difmap
_audit_creation_method SHELXTL
_cell_angle_alpha 90.00
_cell_angle_beta 90.00
_cell_angle_gamma 90.00
_cell_formula_units_Z 4
_cell_length_a 13.5864(4)
_cell_length_b 16.0764(4)
_cell_length_c 12.5172(4)
_cell_measurement_reflns_used 6926
_cell_measurement_temperature 100(2)
_cell_measurement_theta_max 68.77
_cell_measurement_theta_min 4.26
_cell_volume 2734.01(14)
_computing_cell_refinement 'Bruker SAINT'
_computing_data_collection 'Bruker APEX2'
_computing_data_reduction 'Bruker SAINT'
_computing_molecular_graphics 'Bruker SHELXTL'
_computing_publication_material 'Bruker SHELXTL'
_computing_structure_refinement 'Bruker SHELXTL'
_computing_structure_solution 'Bruker SHELXTL'
_diffrn_ambient_temperature 100(2)
_diffrn_measured_fraction_theta_full 0.997
_diffrn_measured_fraction_theta_max 0.981
_diffrn_measurement_device_type 'Bruker APEX-II CCD'
_diffrn_measurement_method '\f and \w scans'
_diffrn_radiation_monochromator 'Helios multilayer optics'
_diffrn_radiation_source 'Bruker Microstar microfocus rotating anode'
_diffrn_radiation_type CuK\a
_diffrn_radiation_wavelength 1.54178
_diffrn_reflns_av_R_equivalents 0.0281
_diffrn_reflns_av_sigmaI/netI 0.0264
_diffrn_reflns_limit_h_max 16
_diffrn_reflns_limit_h_min -14
_diffrn_reflns_limit_k_max 19
_diffrn_reflns_limit_k_min -18
_diffrn_reflns_limit_l_max 13
_diffrn_reflns_limit_l_min -15
_diffrn_reflns_number 17591
_diffrn_reflns_theta_full 66.00
_diffrn_reflns_theta_max 69.48
_diffrn_reflns_theta_min 4.26
_exptl_absorpt_coefficient_mu 7.365
_exptl_absorpt_correction_T_max 0.7532
_exptl_absorpt_correction_T_min 0.6162
_exptl_absorpt_correction_type multi-scan
_exptl_crystal_colour yellow
_exptl_crystal_density_diffrn 1.571
_exptl_crystal_description Irregular
_exptl_crystal_F_000 1312
_exptl_crystal_size_max 0.06
_exptl_crystal_size_mid 0.02
_exptl_crystal_size_min 0.01
_refine_diff_density_max 0.954
_refine_diff_density_min -0.693
_refine_diff_density_rms 0.104
_refine_ls_abs_structure_details 'Flack H D (1983), Acta Cryst. A39, 876-881'
_refine_ls_abs_structure_Flack 0.0(5)
_refine_ls_extinction_method none
_refine_ls_goodness_of_fit_ref 1.094
_refine_ls_hydrogen_treatment noref
_refine_ls_matrix_type full
_refine_ls_number_parameters 242
_refine_ls_number_reflns 4517
_refine_ls_number_restraints 126
_refine_ls_restrained_S_all 1.120
_refine_ls_R_factor_all 0.0542
_refine_ls_R_factor_gt 0.0446
_refine_ls_shift/su_max 0.001
_refine_ls_shift/su_mean 0.000
_refine_ls_structure_factor_coef Fsqd
_refine_ls_weighting_details 'calc w=1/[\s^2^(Fo^2^)+(0.0497P)^2^+9.4026P] where P=(Fo^2^+2Fc^2^)/3'
_refine_ls_weighting_scheme calc
_refine_ls_wR_factor_gt 0.1120
_refine_ls_wR_factor_ref 0.1225
_reflns_number_gt 3837
_reflns_number_total 4517
_reflns_threshold_expression >2sigma(I)
_cod_data_source_file ja408770u_si_002_5.cif
_cod_data_source_block q28c_Pd(Le)(CEES)
_cod_database_code 4121137

loop_
_symmetry_equiv_pos_as_xyz
'x, y, z'
'-x, -y, z+1/2'
'-x+1/2, y+1/2, z+1/2'
'x+1/2, -y+1/2, z'

loop_
_atom_site_label
_atom_site_type_symbol
_atom_site_fract_x
_atom_site_fract_y
_atom_site_fract_z
_atom_site_U_iso_or_equiv
_atom_site_adp_type
_atom_site_occupancy
_atom_site_symmetry_multiplicity
_atom_site_calc_flag
_atom_site_refinement_flags
_atom_site_disorder_assembly
_atom_site_disorder_group
Pd Pd 0.4989(2) 0.03963(18) 0.0167(3) 0.0317(8) Uani 0.560(7) 1 d PDU A 1
O1 O 0.2191(5) 0.1344(4) 0.0118(11) 0.026(3) Uani 0.560(7) 1 d PD A 1
O2 O 0.5295(6) -0.2127(4) -0.0276(13) 0.053(5) Uani 0.560(7) 1 d PD A 1
N1 N 0.3832(4) -0.0325(3) 0.0070(9) 0.0057(17) Uiso 0.560(7) 1 d PD A 1
N2 N 0.3896(5) 0.1276(4) 0.0173(8) 0.021(2) Uiso 0.560(7) 1 d PD A 1
N3 N 0.5631(6) -0.0713(5) -0.0392(9) 0.023(2) Uiso 0.560(7) 1 d PD A 1
C1 C 0.2970(5) 0.0963(4) 0.0141(10) 0.016(2) Uiso 0.560(7) 1 d PD A 1
C2 C 0.2943(4) 0.0018(4) 0.0071(11) 0.0089(18) Uiso 0.560(7) 1 d PD A 1
C3 C 0.2107(5) -0.0464(4) 0.0100(10) 0.013(2) Uiso 0.560(7) 1 d PD A 1
H3 H 0.1473 -0.0215 0.0116 0.015 Uiso 0.560(7) 1 calc PR A 1
C4 C 0.2210(10) -0.1319(7) 0.0105(18) 0.033(7) Uiso 0.560(7) 1 d PD A 1
H4 H 0.1664 -0.1670 0.0258 0.040 Uiso 0.560(7) 1 calc PR A 1
C5 C 0.3149(9) -0.1661(7) -0.0123(14) 0.022(6) Uiso 0.560(7) 1 d PD A 1
H5 H 0.3211 -0.2235 -0.0290 0.026 Uiso 0.560(7) 1 calc PR A 1
C6 C 0.3976(7) -0.1155(6) -0.0100(18) 0.025(7) Uiso 0.560(7) 1 d PD A 1
C7 C 0.5050(6) -0.1391(5) -0.0148(19) 0.020(3) Uiso 0.560(7) 1 d PD A 1
C8 C 0.3968(4) 0.2147(2) -0.0346(4) 0.0086(19) Uiso 0.560(7) 1 d PGD A 1
C9 C 0.4017(4) 0.2455(3) -0.1382(4) 0.012(3) Uiso 0.560(7) 1 d PGD A 1
H9 H 0.3995 0.2084 -0.1972 0.014 Uiso 0.560(7) 1 calc PR A 1
C10 C 0.4098(4) 0.3307(3) -0.1555(4) 0.0122(18) Uiso 0.560(7) 1 d PGD A 1
H10 H 0.4131 0.3518 -0.2263 0.015 Uiso 0.560(7) 1 calc PR A 1
C11 C 0.4130(5) 0.3850(2) -0.0691(5) 0.017(2) Uiso 0.560(7) 1 d PGD A 1
H11 H 0.4186 0.4432 -0.0809 0.020 Uiso 0.560(7) 1 calc PR A 1
C12 C 0.4082(3) 0.3542(2) 0.0345(4) 0.025(3) Uiso 0.560(7) 1 d PGD A 1
C17 C 0.4001(3) 0.2690(2) 0.0518(4) 0.0070(16) Uiso 0.560(7) 1 d PGD A 1
C16 C 0.3953(4) 0.2382(3) 0.1554(4) 0.011(3) Uiso 0.560(7) 1 d PGD A 1
H16 H 0.3897 0.1800 0.1672 0.013 Uiso 0.560(7) 1 calc PR A 1
C15 C 0.3985(5) 0.2925(4) 0.2417(4) 0.030(2) Uiso 0.560(7) 1 d PGD A 1
H15 H 0.3952 0.2714 0.3125 0.036 Uiso 0.560(7) 1 calc PR A 1
C14 C 0.4066(6) 0.3776(3) 0.2244(5) 0.038(3) Uiso 0.560(7) 1 d PGD A 1
H14 H 0.4088 0.4147 0.2835 0.046 Uiso 0.560(7) 1 calc PR A 1
C13 C 0.4114(5) 0.4085(2) 0.1208(5) 0.030(3) Uiso 0.560(7) 1 d PGD A 1
H13 H 0.4170 0.4666 0.1090 0.036 Uiso 0.560(7) 1 calc PR A 1
C18 C 0.6674(5) -0.0891(7) -0.0493(6) 0.027(3) Uiso 0.560(7) 1 d PGD A 1
C19 C 0.6994(6) -0.0966(7) -0.1543(6) 0.037(5) Uiso 0.560(7) 1 d PGD A 1
H19 H 0.6541 -0.0899 -0.2115 0.045 Uiso 0.560(7) 1 calc PR A 1
C20 C 0.7977(7) -0.1139(8) -0.1756(5) 0.050(5) Uiso 0.560(7) 1 d PGD A 1
H20 H 0.8196 -0.1190 -0.2474 0.060 Uiso 0.560(7) 1 calc PR A 1
C21 C 0.8639(5) -0.1237(9) -0.0919(6) 0.044(5) Uiso 0.560(7) 1 d PGD A 1
H21 H 0.9311 -0.1356 -0.1065 0.053 Uiso 0.560(7) 1 calc PR A 1
C22 C 0.8319(5) -0.1163(6) 0.0131(6) 0.034(5) Uiso 0.560(7) 1 d PGD A 1
C27 C 0.7336(5) -0.0989(5) 0.0344(5) 0.036(4) Uiso 0.560(7) 1 d PGD A 1
C26 C 0.7015(7) -0.0915(7) 0.1394(6) 0.057(8) Uiso 0.560(7) 1 d PGD A 1
H26 H 0.6343 -0.0796 0.1540 0.068 Uiso 0.560(7) 1 calc PR A 1
C25 C 0.7677(9) -0.1013(8) 0.2231(5) 0.058(6) Uiso 0.560(7) 1 d PGD A 1
H25 H 0.7458 -0.0962 0.2949 0.069 Uiso 0.560(7) 1 calc PR A 1
C24 C 0.8660(9) -0.1186(9) 0.2018(7) 0.069(7) Uiso 0.560(7) 1 d PGD A 1
H24 H 0.9113 -0.1253 0.2590 0.083 Uiso 0.560(7) 1 calc PR A 1
C23 C 0.8981(6) -0.1261(9) 0.0968(7) 0.044(5) Uiso 0.560(7) 1 d PGD A 1
H23 H 0.9653 -0.1379 0.0822 0.052 Uiso 0.560(7) 1 calc PR A 1
S S 0.6439(5) 0.1151(6) 0.006(2) 0.028(3) Uani 0.560(7) 1 d PD A 1
Cl Cl 0.5652(4) 0.0815(3) 0.2472(5) 0.0479(15) Uani 0.560(7) 1 d PD A 1
C1S C 0.619(2) 0.1470(13) 0.2227(16) 0.082(8) Uiso 0.560(7) 1 d PD A 1
H1SA H 0.6867 0.1317 0.2454 0.099 Uiso 0.560(7) 1 calc PR A 1
H1SB H 0.5975 0.1906 0.2733 0.099 Uiso 0.560(7) 1 calc PR A 1
C2S C 0.6330(12) 0.1904(8) 0.1227(11) 0.027(4) Uiso 0.560(7) 1 d PD A 1
H2SA H 0.6933 0.2248 0.1269 0.033 Uiso 0.560(7) 1 calc PR A 1
H2SB H 0.5765 0.2281 0.1104 0.033 Uiso 0.560(7) 1 calc PR A 1
C3S C 0.6440(13) 0.1885(9) -0.0978(11) 0.024(4) Uiso 0.560(7) 1 d PD A 1
H3SA H 0.5791 0.2165 -0.0994 0.029 Uiso 0.560(7) 1 calc PR A 1
H3SB H 0.6944 0.2312 -0.0823 0.029 Uiso 0.560(7) 1 calc PR A 1
C4S C 0.6656(2) 0.14938(18) -0.21408(16) 0.044(4) Uiso 0.560(7) 1 d PD A 1
H4SA H 0.6625 0.1934 -0.2681 0.066 Uiso 0.560(7) 1 calc PR A 1
H4SB H 0.6162 0.1068 -0.2302 0.066 Uiso 0.560(7) 1 calc PR A 1
H4SC H 0.7313 0.1242 -0.2146 0.066 Uiso 0.560(7) 1 calc PR A 1
Pd' Pd 0.4988(2) 0.04045(18) -0.01147(16) 0.0117(9) Uani 0.440(7) 1 d PRDU A 2
O1' O 0.2196(2) 0.13320(18) -0.05133(16) 0.047(5) Uani 0.440(7) 1 d PRD A 2
O2' O 0.5268(2) -0.21342(18) 0.02687(16) 0.035(5) Uani 0.440(7) 1 d PRD A 2
N1' N 0.3849(2) -0.03320(18) -0.02183(16) 0.043(5) Uiso 0.440(7) 1 d PRD A 2
N2' N 0.3876(2) 0.12430(18) -0.03656(16) 0.019(3) Uiso 0.440(7) 1 d PRD A 2
N3' N 0.5678(2) -0.07283(18) 0.01542(16) 0.019(3) Uiso 0.440(7) 1 d PRD A 2
C1' C 0.2954(2) 0.09302(18) -0.03526(16) 0.032(4) Uiso 0.440(7) 1 d PRD A 2
C2' C 0.2954(2) -0.00054(18) -0.02546(16) 0.039(5) Uiso 0.440(7) 1 d PRD A 2
C3' C 0.2138(2) -0.05056(18) -0.02520(16) 0.041(5) Uiso 0.440(7) 1 d PRD A 2
H3' H 0.1498 -0.0279 -0.0342 0.049 Uiso 0.440(7) 1 calc PR A 2
C4' C 0.2278(12) -0.1354(7) -0.0114(18) 0.017(7) Uiso 0.440(7) 1 d PD A 2
H4' H 0.1726 -0.1716 -0.0144 0.021 Uiso 0.440(7) 1 calc PR A 2
C5' C 0.3232(10) -0.1691(9) 0.007(2) 0.022(8) Uiso 0.440(7) 1 d PD A 2
H5' H 0.3335 -0.2273 0.0139 0.027 Uiso 0.440(7) 1 calc PR A 2
C6' C 0.3996(8) -0.1136(7) 0.015(2) 0.016(7) Uiso 0.440(7) 1 d PD A 2
C7' C 0.5054(8) -0.1376(7) 0.034(2) 0.020(4) Uiso 0.440(7) 1 d PD A 2
C8' C 0.3944(12) 0.2140(5) -0.0674(12) 0.091(9) Uiso 0.440(7) 1 d PGD A 2
C9' C 0.3963(13) 0.2412(7) -0.1728(11) 0.039(5) Uiso 0.440(7) 1 d PGD A 2
H9' H 0.3910 0.2022 -0.2295 0.047 Uiso 0.440(7) 1 calc PR A 2
C10' C 0.4061(15) 0.3255(8) -0.1952(12) 0.19(3) Uiso 0.440(7) 1 d PGD A 2
H10' H 0.4074 0.3441 -0.2672 0.223 Uiso 0.440(7) 1 calc PR A 2
C11' C 0.4139(14) 0.3825(6) -0.1122(14) 0.101(10) Uiso 0.440(7) 1 d PGD A 2
H11' H 0.4206 0.4402 -0.1275 0.121 Uiso 0.440(7) 1 calc PR A 2
C12' C 0.4120(8) 0.3553(5) -0.0068(12) 0.050(4) Uiso 0.440(7) 1 d PGD A 2
C17' C 0.4022(9) 0.2711(6) 0.0156(11) 0.143(13) Uiso 0.440(7) 1 d PGD A 2
C16' C 0.4003(16) 0.2438(9) 0.1210(11) 0.070(7) Uiso 0.440(7) 1 d PGD A 2
H16' H 0.3936 0.1862 0.1363 0.084 Uiso 0.440(7) 1 calc PR A 2
C15' C 0.4081(19) 0.3009(12) 0.2040(11) 0.30(5) Uiso 0.440(7) 1 d PGD A 2
H15' H 0.4068 0.2823 0.2760 0.355 Uiso 0.440(7) 1 calc PR A 2
C14' C 0.4179(17) 0.3852(11) 0.1816(14) 0.19(2) Uiso 0.440(7) 1 d PGD A 2
H14' H 0.4233 0.4242 0.2383 0.232 Uiso 0.440(7) 1 calc PR A 2
C13' C 0.4198(13) 0.4124(8) 0.0762(15) 0.088(8) Uiso 0.440(7) 1 d PGD A 2
H13' H 0.4265 0.4700 0.0609 0.106 Uiso 0.440(7) 1 calc PR A 2
C18' C 0.6721(5) -0.0836(7) 0.0470(7) 0.034(5) Uiso 0.440(7) 1 d PGD A 2
C19' C 0.7036(7) -0.0927(7) 0.1520(6) 0.014(5) Uiso 0.440(7) 1 d PGD A 2
H19' H 0.6586 -0.0848 0.2092 0.017 Uiso 0.440(7) 1 calc PR A 2
C20' C 0.8011(7) -0.1131(8) 0.1734(6) 0.031(5) Uiso 0.440(7) 1 d PGD A 2
H20' H 0.8226 -0.1193 0.2452 0.037 Uiso 0.440(7) 1 calc PR A 2
C21' C 0.8670(6) -0.1246(9) 0.0897(6) 0.035(6) Uiso 0.440(7) 1 d PGD A 2
H21' H 0.9336 -0.1386 0.1044 0.042 Uiso 0.440(7) 1 calc PR A 2
C22' C 0.8355(5) -0.1155(6) -0.0153(6) 0.016(4) Uiso 0.440(7) 1 d PGD A 2
C27' C 0.7381(5) -0.0950(5) -0.0366(6) 0.016(3) Uiso 0.440(7) 1 d PGD A 2
C26' C 0.7066(7) -0.0860(8) -0.1416(6) 0.033(6) Uiso 0.440(7) 1 d PGD A 2
H26' H 0.6400 -0.0720 -0.1562 0.040 Uiso 0.440(7) 1 calc PR A 2
C25' C 0.7725(8) -0.0974(8) -0.2253(6) 0.032(5) Uiso 0.440(7) 1 d PGD A 2
H25' H 0.7510 -0.0913 -0.2971 0.038 Uiso 0.440(7) 1 calc PR A 2
C24' C 0.8699(8) -0.1179(8) -0.2039(7) 0.038(6) Uiso 0.440(7) 1 d PGD A 2
H24' H 0.9150 -0.1257 -0.2611 0.046 Uiso 0.440(7) 1 calc PR A 2
C23' C 0.9014(6) -0.1270(9) -0.0989(7) 0.036(5) Uiso 0.440(7) 1 d PGD A 2
H23' H 0.9680 -0.1409 -0.0843 0.043 Uiso 0.440(7) 1 calc PR A 2
S' S 0.6449(8) 0.1126(8) -0.007(3) 0.038(5) Uani 0.440(7) 1 d PD A 2
Cl' Cl 0.5642(4) 0.0825(3) -0.2475(5) 0.0347(16) Uani 0.440(7) 1 d PD A 2
C1S' C 0.6224(14) 0.1448(9) -0.2235(11) 0.027(4) Uiso 0.440(7) 1 d PD A 2
H1SC H 0.5988 0.1909 -0.2693 0.032 Uiso 0.440(7) 1 calc PR A 2
H1SD H 0.6870 0.1284 -0.2536 0.032 Uiso 0.440(7) 1 calc PR A 2
C2S' C 0.6470(17) 0.1849(11) -0.1229(13) 0.032(7) Uiso 0.440(7) 1 d PD A 2
H2SC H 0.5998 0.2306 -0.1097 0.038 Uiso 0.440(7) 1 calc PR A 2
H2SD H 0.7135 0.2098 -0.1287 0.038 Uiso 0.440(7) 1 calc PR A 2
C3S' C 0.6514(15) 0.1851(9) 0.0975(12) 0.020(5) Uiso 0.440(7) 1 d PD A 2
H3SC H 0.7065 0.2242 0.0852 0.024 Uiso 0.440(7) 1 calc PR A 2
H3SD H 0.5895 0.2174 0.1016 0.024 Uiso 0.440(7) 1 calc PR A 2
C4S' C 0.6680(15) 0.1361(12) 0.2034(13) 0.043(5) Uiso 0.440(7) 1 d PD A 2
H4SD H 0.6667 0.1748 0.2639 0.064 Uiso 0.440(7) 1 calc PR A 2
H4SE H 0.7321 0.1081 0.2009 0.064 Uiso 0.440(7) 1 calc PR A 2
H4SF H 0.6158 0.0945 0.2121 0.064 Uiso 0.440(7) 1 calc PR A 2

loop_
_atom_site_aniso_label
_atom_site_aniso_U_11
_atom_site_aniso_U_22
_atom_site_aniso_U_33
_atom_site_aniso_U_23
_atom_site_aniso_U_13
_atom_site_aniso_U_12
Pd 0.0258(13) 0.0195(12) 0.0497(13) 0.0026(8) 0.0003(8) -0.0008(6)
O1 0.012(3) 0.013(3) 0.053(9) 0.005(5) -0.005(5) 0.001(2)
O2 0.031(9) 0.012(8) 0.117(17) -0.002(8) 0.002(9) 0.006(7)
S 0.010(3) 0.018(5) 0.055(7) -0.001(4) -0.001(3) -0.004(3)
Cl 0.039(3) 0.056(3) 0.049(3) 0.005(2) 0.010(2) -0.004(2)
Pd' 0.0112(11) 0.0049(11) 0.0190(12) -0.0010(6) 0.0009(6) -0.0021(5)
O1' 0.031(7) 0.030(7) 0.080(13) 0.022(8) 0.003(8) 0.008(5)
O2' 0.033(11) 0.016(11) 0.057(12) -0.001(8) -0.013(9) -0.005(9)
S' 0.039(7) 0.018(6) 0.057(11) -0.020(5) 0.005(3) -0.002(4)
Cl' 0.039(4) 0.028(3) 0.037(3) -0.009(2) -0.003(2) 0.003(2)

loop_
_atom_type_symbol
_atom_type_description
_atom_type_scat_dispersion_real
_atom_type_scat_dispersion_imag
_atom_type_scat_source
C C 0.0181 0.0091 'International Tables Vol C Tables 4.2.6.8 and 6.1.1.4'
H H 0.0000 0.0000 'International Tables Vol C Tables 4.2.6.8 and 6.1.1.4'
N N 0.0311 0.0180 'International Tables Vol C Tables 4.2.6.8 and 6.1.1.4'
O O 0.0492 0.0322 'International Tables Vol C Tables 4.2.6.8 and 6.1.1.4'
S S 0.3331 0.5567 'International Tables Vol C Tables 4.2.6.8 and 6.1.1.4'
Cl Cl 0.3639 0.7018 'International Tables Vol C Tables 4.2.6.8 and 6.1.1.4'
Pd Pd 0.1215 3.9337 'International Tables Vol C Tables 4.2.6.8 and 6.1.1.4'

loop_
_geom_angle_atom_site_label_1
_geom_angle_atom_site_label_2
_geom_angle_atom_site_label_3
_geom_angle
N1 Pd N2 80.0(2)
N1 Pd N3 79.1(3)
N2 Pd N3 152.3(4)
N1 Pd S 171.7(7)
N2 Pd S 104.8(3)
N3 Pd S 94.2(4)
C2 N1 C6 122.5(6)
C2 N1 Pd 118.9(4)
C6 N1 Pd 118.3(5)
C1 N2 C8 112.5(6)
C1 N2 Pd 114.6(5)
C8 N2 Pd 125.2(5)
C7 N3 C18 114.9(7)
C7 N3 Pd 111.0(6)
C18 N3 Pd 126.9(6)
O1 C1 N2 128.2(7)
O1 C1 C2 118.5(6)
N2 C1 C2 113.2(6)
N1 C2 C3 121.1(5)
N1 C2 C1 113.2(5)
C3 C2 C1 125.5(6)
C2 C3 C4 118.5(8)
C2 C3 H3 120.7
C4 C3 H3 120.7
C3 C4 C5 118.4(11)
C3 C4 H4 120.8
C5 C4 H4 120.8
C6 C5 C4 119.9(10)
C6 C5 H5 120.1
C4 C5 H5 120.1
N1 C6 C5 117.3(8)
N1 C6 C7 112.9(8)
C5 C6 C7 129.5(9)
O2 C7 N3 124.9(10)
O2 C7 C6 120.2(8)
N3 C7 C6 111.4(8)
C9 C8 C17 120.0
C9 C8 N2 135.9(4)
C17 C8 N2 104.1(4)
C8 C9 C10 120.0
C8 C9 H9 120.0
C10 C9 H9 120.0
C11 C10 C9 120.0
C11 C10 H10 120.0
C9 C10 H10 120.0
C10 C11 C12 120.0
C10 C11 H11 120.0
C12 C11 H11 120.0
C17 C12 C11 120.0
C17 C12 C13 120.0
C11 C12 C13 120.0
C12 C17 C16 120.0
C12 C17 C8 120.0
C16 C17 C8 120.0
C15 C16 C17 120.0
C15 C16 H16 120.0
C17 C16 H16 120.0
C16 C15 C14 120.0
C16 C15 H15 120.0
C14 C15 H15 120.0
C15 C14 C13 120.0
C15 C14 H14 120.0
C13 C14 H14 120.0
C14 C13 C12 120.0
C14 C13 H13 120.0
C12 C13 H13 120.0
C19 C18 C27 120.0
C19 C18 N3 113.9(6)
C27 C18 N3 126.1(6)
C20 C19 C18 120.0
C20 C19 H19 120.0
C18 C19 H19 120.0
C19 C20 C21 120.0
C19 C20 H20 120.0
C21 C20 H20 120.0
C20 C21 C22 120.0
C20 C21 H21 120.0
C22 C21 H21 120.0
C21 C22 C27 120.0
C21 C22 C23 120.0
C27 C22 C23 120.0
C26 C27 C22 120.0
C26 C27 C18 120.0
C22 C27 C18 120.0
C25 C26 C27 120.0
C25 C26 H26 120.0
C27 C26 H26 120.0
C26 C25 C24 120.0
C26 C25 H25 120.0
C24 C25 H25 120.0
C23 C24 C25 120.0
C23 C24 H24 120.0
C25 C24 H24 120.0
C24 C23 C22 120.0
C24 C23 H23 120.0
C22 C23 H23 120.0
C3S S C2S 98.1(7)
C3S S Pd 113.1(10)
C2S S Pd 103.0(9)
Cl C1S C2S 131.2(17)
Cl C1S H1SA 104.5
C2S C1S H1SA 104.5
Cl C1S H1SB 104.5
C2S C1S H1SB 104.5
H1SA C1S H1SB 105.6
C1S C2S S 111.5(13)
C1S C2S H2SA 109.3
S C2S H2SA 109.3
C1S C2S H2SB 109.3
S C2S H2SB 109.3
H2SA C2S H2SB 108.0
C4S C3S S 114.1(10)
C4S C3S H3SA 108.7
S C3S H3SA 108.7
C4S C3S H3SB 108.7
S C3S H3SB 108.7
H3SA C3S H3SB 107.6
C3S C4S H4SA 109.5
C3S C4S H4SB 109.5
H4SA C4S H4SB 109.5
C3S C4S H4SC 109.5
H4SA C4S H4SC 109.5
H4SB C4S H4SC 109.5
N1' Pd' N2' 78.7
N1' Pd' N3' 80.6
N2' Pd' N3' 159.3
N1' Pd' S' 172.5(4)
N2' Pd' S' 107.9(4)
N3' Pd' S' 92.8(4)
C2' N1' C6' 120.9(5)
C2' N1' Pd' 119.3
C6' N1' Pd' 115.4(5)
C1' N2' C8' 114.8(6)
C1' N2' Pd' 115.9
C8' N2' Pd' 128.9(6)
C7' N3' C18' 117.3(7)
C7' N3' Pd' 114.7(5)
C18' N3' Pd' 125.3(5)
O1' C1' N2' 125.3
O1' C1' C2' 122.4
N2' C1' C2' 111.8
N1' C2' C3' 120.6
N1' C2' C1' 113.5
C3' C2' C1' 125.8
C2' C3' C4' 117.9(6)
C2' C3' H3' 121.1
C4' C3' H3' 121.1
C3' C4' C5' 121.2(11)
C3' C4' H4' 119.4
C5' C4' H4' 119.4
C6' C5' C4' 116.9(12)
C6' C5' H5' 121.6
C4' C5' H5' 121.6
C5' C6' N1' 118.4(12)
C5' C6' C7' 124.5(10)
N1' C6' C7' 115.5(8)
O2' C7' N3' 125.8(11)
O2' C7' C6' 117.1(10)
N3' C7' C6' 111.7(9)
C9' C8' C17' 120.0
C9' C8' N2' 123.3(7)
C17' C8' N2' 116.6(7)
C8' C9' C10' 120.0
C8' C9' H9' 120.0
C10' C9' H9' 120.0
C11' C10' C9' 120.0
C11' C10' H10' 120.0
C9' C10' H10' 120.0
C12' C11' C10' 120.0
C12' C11' H11' 120.0
C10' C11' H11' 120.0
C17' C12' C11' 120.0
C17' C12' C13' 120.0
C11' C12' C13' 120.0
C12' C17' C16' 120.0
C12' C17' C8' 120.0
C16' C17' C8' 120.0
C17' C16' C15' 120.0
C17' C16' H16' 120.0
C15' C16' H16' 120.0
C16' C15' C14' 120.0
C16' C15' H15' 120.0
C14' C15' H15' 120.0
C13' C14' C15' 120.0
C13' C14' H14' 120.0
C15' C14' H14' 120.0
C14' C13' C12' 120.0
C14' C13' H13' 120.0
C12' C13' H13' 120.0
C19' C18' C27' 120.0
C19' C18' N3' 124.0(5)
C27' C18' N3' 115.5(5)
C18' C19' C20' 120.0
C18' C19' H19' 120.0
C20' C19' H19' 120.0
C19' C20' C21' 120.0
C19' C20' H20' 120.0
C21' C20' H20' 120.0
C22' C21' C20' 120.0
C22' C21' H21' 120.0
C20' C21' H21' 120.0
C21' C22' C27' 120.0
C21' C22' C23' 120.0
C27' C22' C23' 120.0
C26' C27' C22' 120.0
C26' C27' C18' 120.0
C22' C27' C18' 120.0
C25' C26' C27' 120.0
C25' C26' H26' 120.0
C27' C26' H26' 120.0
C26' C25' C24' 120.0
C26' C25' H25' 120.0
C24' C25' H25' 120.0
C25' C24' C23' 120.0
C25' C24' H24' 120.0
C23' C24' H24' 120.0
C24' C23' C22' 120.0
C24' C23' H23' 120.0
C22' C23' H23' 120.0
C3S' S' C2S' 99.6(9)
C3S' S' Pd' 113.4(13)
C2S' S' Pd' 108.1(13)
Cl' C1S' C2S' 132.5(13)
Cl' C1S' H1SC 104.1
C2S' C1S' H1SC 104.1
Cl' C1S' H1SD 104.1
C2S' C1S' H1SD 104.1
H1SC C1S' H1SD 105.5
C1S' C2S' S' 113.3(13)
C1S' C2S' H2SC 108.9
S' C2S' H2SC 108.9
C1S' C2S' H2SD 108.9
S' C2S' H2SD 108.9
H2SC C2S' H2SD 107.7
C4S' C3S' S' 107.8(14)
C4S' C3S' H3SC 110.1
S' C3S' H3SC 110.1
C4S' C3S' H3SD 110.1
S' C3S' H3SD 110.1
H3SC C3S' H3SD 108.5
C3S' C4S' H4SD 109.5
C3S' C4S' H4SE 109.5
H4SD C4S' H4SE 109.5
C3S' C4S' H4SF 109.5
H4SD C4S' H4SF 109.5
H4SE C4S' H4SF 109.5

loop_
_geom_bond_atom_site_label_1
_geom_bond_atom_site_label_2
_geom_bond_distance
Pd N1 1.957(5)
Pd N2 2.051(6)
Pd N3 2.105(8)
Pd S 2.318(6)
O1 C1 1.223(9)
O2 C7 1.239(10)
N1 C2 1.328(7)
N1 C6 1.366(10)
N2 C1 1.355(9)
N2 C8 1.547(8)
N3 C7 1.379(11)
N3 C18 1.450(9)
C1 C2 1.522(8)
C2 C3 1.376(8)
C3 C4 1.382(11)
C3 H3 0.9500
C4 C5 1.418(14)
C4 H4 0.9500
C5 C6 1.387(11)
C5 H5 0.9500
C6 C7 1.509(10)
C8 C9 1.3900
C8 C17 1.3900
C9 C10 1.3900
C9 H9 0.9500
C10 C11 1.3900
C10 H10 0.9500
C11 C12 1.3900
C11 H11 0.9500
C12 C17 1.3900
C12 C13 1.3900
C17 C16 1.3900
C16 C15 1.3900
C16 H16 0.9500
C15 C14 1.3900
C15 H15 0.9500
C14 C13 1.3900
C14 H14 0.9500
C13 H13 0.9500
C18 C19 1.3900
C18 C27 1.3900
C19 C20 1.3900
C19 H19 0.9500
C20 C21 1.3900
C20 H20 0.9500
C21 C22 1.3900
C21 H21 0.9500
C22 C27 1.3900
C22 C23 1.3900
C27 C26 1.3900
C26 C25 1.3900
C26 H26 0.9500
C25 C24 1.3900
C25 H25 0.9500
C24 C23 1.3900
C24 H24 0.9500
C23 H23 0.9500
S C3S 1.76(3)
S C2S 1.90(3)
Cl C1S 1.320(15)
C1S C2S 1.445(17)
C1S H1SA 0.9900
C1S H1SB 0.9900
C2S H2SA 0.9900
C2S H2SB 0.9900
C3S C4S 1.612(14)
C3S H3SA 0.9900
C3S H3SB 0.9900
C4S H4SA 0.9800
C4S H4SB 0.9800
C4S H4SC 0.9800
Pd' N1' 1.9527
Pd' N2' 2.0488
Pd' N3' 2.0759
Pd' S' 2.300(9)
O1' C1' 1.2317
O2' C7' 1.257(11)
N1' C2' 1.3251
N1' C6' 1.385(10)
N2' C1' 1.3504
N2' C8' 1.495(9)
N3' C7' 1.363(12)
N3' C18' 1.482(7)
C1' C2' 1.5091
C2' C3' 1.3692
C3' C4' 1.388(11)
C3' H3' 0.9500
C4' C5' 1.425(15)
C4' H4' 0.9500
C5' C6' 1.372(13)
C5' H5' 0.9500
C6' C7' 1.509(12)
C8' C9' 1.3900
C8' C17' 1.3900
C9' C10' 1.3900
C9' H9' 0.9500
C10' C11' 1.3900
C10' H10' 0.9500
C11' C12' 1.3900
C11' H11' 0.9500
C12' C17' 1.3900
C12' C13' 1.3900
C17' C16' 1.3900
C16' C15' 1.3900
C16' H16' 0.9500
C15' C14' 1.3900
C15' H15' 0.9500
C14' C13' 1.3900
C14' H14' 0.9500
C13' H13' 0.9500
C18' C19' 1.3900
C18' C27' 1.3900
C19' C20' 1.3900
C19' H19' 0.9500
C20' C21' 1.3900
C20' H20' 0.9500
C21' C22' 1.3900
C21' H21' 0.9500
C22' C27' 1.3900
C22' C23' 1.3900
C27' C26' 1.3900
C26' C25' 1.3900
C26' H26' 0.9500
C25' C24' 1.3900
C25' H25' 0.9500
C24' C23' 1.3900
C24' H24' 0.9500
C23' H23' 0.9500
S' C3S' 1.75(3)
S' C2S' 1.86(3)
Cl' C1S' 1.312(12)
C1S' C2S' 1.454(17)
C1S' H1SC 0.9900
C1S' H1SD 0.9900
C2S' H2SC 0.9900
C2S' H2SD 0.9900
C3S' C4S' 1.558(16)
C3S' H3SC 0.9900
C3S' H3SD 0.9900
C4S' H4SD 0.9800
C4S' H4SE 0.9800
C4S' H4SF 0.9800

loop_
_geom_torsion_atom_site_label_1
_geom_torsion_atom_site_label_2
_geom_torsion_atom_site_label_3
_geom_torsion_atom_site_label_4
_geom_torsion
N2 Pd N1 C2 -1.1(10)
N3 Pd N1 C2 -162.9(10)
S Pd N1 C2 -128(4)
N2 Pd N1 C6 172.6(14)
N3 Pd N1 C6 10.8(13)
S Pd N1 C6 46(4)
N1 Pd N2 C1 1.6(9)
N3 Pd N2 C1 43.0(14)
S Pd N2 C1 174.7(11)
N1 Pd N2 C8 -145.3(8)
N3 Pd N2 C8 -103.8(8)
S Pd N2 C8 27.9(10)
N1 Pd N3 C7 -22.7(12)
N2 Pd N3 C7 -64.3(16)
S Pd N3 C7 162.1(13)
N1 Pd N3 C18 -171.3(9)
N2 Pd N3 C18 147.1(8)
S Pd N3 C18 13.5(11)
C8 N2 C1 O1 -27.5(19)
Pd N2 C1 O1 -178.6(13)
C8 N2 C1 C2 149.3(9)
Pd N2 C1 C2 -1.8(13)
C6 N1 C2 C3 12(2)
Pd N1 C2 C3 -174.2(10)
C6 N1 C2 C1 -173.0(15)
Pd N1 C2 C1 0.5(14)
O1 C1 C2 N1 178.0(13)
N2 C1 C2 N1 0.9(16)
O1 C1 C2 C3 -8(2)
N2 C1 C2 C3 175.3(12)
N1 C2 C3 C4 -1(2)
C1 C2 C3 C4 -175.4(15)
C2 C3 C4 C5 -12(3)
C3 C4 C5 C6 15(3)
C2 N1 C6 C5 -9(3)
Pd N1 C6 C5 177.5(15)
C2 N1 C6 C7 175.6(15)
Pd N1 C6 C7 2(2)
C4 C5 C6 N1 -5(3)
C4 C5 C6 C7 170(2)
C18 N3 C7 O2 -19(3)
Pd N3 C7 O2 -171.8(19)
C18 N3 C7 C6 -177.8(14)
Pd N3 C7 C6 29(2)
N1 C6 C7 O2 178(2)
C5 C6 C7 O2 4(4)
N1 C6 C7 N3 -22(3)
C5 C6 C7 N3 164(2)
C1 N2 C8 C9 -78.7(9)
Pd N2 C8 C9 68.8(8)
C1 N2 C8 C17 102.4(8)
Pd N2 C8 C17 -110.1(6)
C17 C8 C9 C10 0.0
N2 C8 C9 C10 -178.8(6)
C8 C9 C10 C11 0.0
C9 C10 C11 C12 0.0
C10 C11 C12 C17 0.0
C10 C11 C12 C13 180.0
C11 C12 C17 C16 180.0
C13 C12 C17 C16 0.0
C11 C12 C17 C8 0.0
C13 C12 C17 C8 180.0
C9 C8 C17 C12 0.0
N2 C8 C17 C12 179.1(4)
C9 C8 C17 C16 180.0
N2 C8 C17 C16 -0.9(4)
C12 C17 C16 C15 0.0
C8 C17 C16 C15 180.0
C17 C16 C15 C14 0.0
C16 C15 C14 C13 0.0
C15 C14 C13 C12 0.0
C17 C12 C13 C14 0.0
C11 C12 C13 C14 180.0
C7 N3 C18 C19 100.4(13)
Pd N3 C18 C19 -112.0(8)
C7 N3 C18 C27 -79.4(14)
Pd N3 C18 C27 68.2(11)
C27 C18 C19 C20 0.0
N3 C18 C19 C20 -179.8(9)
C18 C19 C20 C21 0.0
C19 C20 C21 C22 0.0
C20 C21 C22 C27 0.0
C20 C21 C22 C23 180.0
C21 C22 C27 C26 180.0
C23 C22 C27 C26 0.0
C21 C22 C27 C18 0.0
C23 C22 C27 C18 180.0
C19 C18 C27 C26 180.0
N3 C18 C27 C26 -0.2(10)
C19 C18 C27 C22 0.0
N3 C18 C27 C22 179.8(10)
C22 C27 C26 C25 0.0
C18 C27 C26 C25 180.0
C27 C26 C25 C24 0.0
C26 C25 C24 C23 0.0
C25 C24 C23 C22 0.0
C21 C22 C23 C24 180.0
C27 C22 C23 C24 0.0
N1 Pd S C3S 74(3)
N2 Pd S C3S -51.0(12)
N3 Pd S C3S 108.7(10)
N1 Pd S C2S 179(3)
N2 Pd S C2S 53.8(10)
N3 Pd S C2S -146.5(8)
Cl C1S C2S S -41(4)
C3S S C2S C1S 173.2(16)
Pd S C2S C1S 57.1(16)
C2S S C3S C4S 173.0(11)
Pd S C3S C4S -79.1(13)
N2' Pd' N1' C2' -8.1
N3' Pd' N1' C2' 170.0
S' Pd' N1' C2' -161(7)
N2' Pd' N1' C6' -164.9(12)
N3' Pd' N1' C6' 13.2(12)
S' Pd' N1' C6' 42(7)
N1' Pd' N2' C1' 7.3
N3' Pd' N2' C1' 2.0
S' Pd' N2' C1' -176.3(10)
N1' Pd' N2' C8' -165.7(7)
N3' Pd' N2' C8' -170.9(7)
S' Pd' N2' C8' 10.8(12)
N1' Pd' N3' C7' -12.3(11)
N2' Pd' N3' C7' -7.1(11)
S' Pd' N3' C7' 171.3(15)
N1' Pd' N3' C18' -173.1(4)
N2' Pd' N3' C18' -167.9(4)
S' Pd' N3' C18' 10.5(10)
C8' N2' C1' O1' -4.1(6)
Pd' N2' C1' O1' -178.1
C8' N2' C1' C2' 168.6(6)
Pd' N2' C1' C2' -5.4
C6' N1' C2' C3' -20.0(13)
Pd' N1' C2' C3' -175.4
C6' N1' C2' C1' 162.9(13)
Pd' N1' C2' C1' 7.5
O1' C1' C2' N1' 171.9
N2' C1' C2' N1' -1.0
O1' C1' C2' C3' -5.0
N2' C1' C2' C3' -177.9
N1' C2' C3' C4' 5.6(11)
C1' C2' C3' C4' -177.7(11)
C2' C3' C4' C5' 3(3)
C3' C4' C5' C6' 2(4)
C4' C5' C6' N1' -16(4)
C4' C5' C6' C7' 180(2)
C2' N1' C6' C5' 25(3)
Pd' N1' C6' C5' -178.4(17)
C2' N1' C6' C7' -168.9(15)
Pd' N1' C6' C7' -13(2)
C18' N3' C7' O2' -36(3)
Pd' N3' C7' O2' 161.5(16)
C18' N3' C7' C6' 171.1(15)
Pd' N3' C7' C6' 9(2)
C5' C6' C7' O2' 12(4)
N1' C6' C7' O2' -153.3(18)
C5' C6' C7' N3' 167(2)
N1' C6' C7' N3' 2(3)
C1' N2' C8' C9' -83.6(9)
Pd' N2' C8' C9' 89.4(9)
C1' N2' C8' C17' 98.5(7)
Pd' N2' C8' C17' -88.5(8)
C17' C8' C9' C10' 0.0
N2' C8' C9' C10' -177.8(13)
C8' C9' C10' C11' 0.0
C9' C10' C11' C12' 0.0
C10' C11' C12' C17' 0.0
C10' C11' C12' C13' 180.0
C11' C12' C17' C16' 180.0
C13' C12' C17' C16' 0.0
C11' C12' C17' C8' 0.0
C13' C12' C17' C8' 180.0
C9' C8' C17' C12' 0.0
N2' C8' C17' C12' 178.0(12)
C9' C8' C17' C16' 180.0
N2' C8' C17' C16' -2.0(12)
C12' C17' C16' C15' 0.0
C8' C17' C16' C15' 180.0
C17' C16' C15' C14' 0.0
C16' C15' C14' C13' 0.0
C15' C14' C13' C12' 0.0
C17' C12' C13' C14' 0.0
C11' C12' C13' C14' 180.0
C7' N3' C18' C19' -65.1(13)
Pd' N3' C18' C19' 95.2(6)
C7' N3' C18' C27' 106.9(12)
Pd' N3' C18' C27' -92.8(6)
C27' C18' C19' C20' 0.0
N3' C18' C19' C20' 171.7(10)
C18' C19' C20' C21' 0.0
C19' C20' C21' C22' 0.0
C20' C21' C22' C27' 0.0
C20' C21' C22' C23' 180.0
C21' C22' C27' C26' 180.0
C23' C22' C27' C26' 0.0
C21' C22' C27' C18' 0.0
C23' C22' C27' C18' 180.0
C19' C18' C27' C26' 180.0
N3' C18' C27' C26' 7.6(9)
C19' C18' C27' C22' 0.0
N3' C18' C27' C22' -172.4(9)
C22' C27' C26' C25' 0.0
C18' C27' C26' C25' 180.0
C27' C26' C25' C24' 0.0
C26' C25' C24' C23' 0.0
C25' C24' C23' C22' 0.0
C21' C22' C23' C24' 180.0
C27' C22' C23' C24' 0.0
N1' Pd' S' C3S' -145(6)
N2' Pd' S' C3S' 62.2(16)
N3' Pd' S' C3S' -117.2(13)
N1' Pd' S' C2S' 105(6)
N2' Pd' S' C2S' -47.2(13)
N3' Pd' S' C2S' 133.4(11)
Cl' C1S' C2S' S' 32(3)
C3S' S' C2S' C1S' -168.2(17)
Pd' S' C2S' C1S' -50(2)
C2S' S' C3S' C4S' -170.8(14)
Pd' S' C3S' C4S' 74.7(18)
